data_7059181
loop_
_publ_author_name
'Zhang, Wei'
'Xu, Shao-Min'
'Zhu, Zhao-Xia'
'Ru, Jing'
'Zhang, Yi-Quan'
'Yao, Min-Xia'

_publ_section_title
;
 Strong intramolecular DyIII--DyIII magnetic couplings up to 15.00
 cm&#x2212;1 in phenoxyl-bridged dinuclear 4f complexes
;
_journal_issue 5
_journal_name_full 'New Journal of Chemistry'
_journal_page_first 2083
_journal_page_last 2090
_journal_paper_doi 10.1039/C9NJ05971G
_journal_volume 44
_journal_year 2020
_chemical_formula_sum 'C78 H66 Cl0 Dy2 N4 O16'
_chemical_formula_weight 1640.34
_space_group_crystal_system monoclinic
_space_group_IT_number 15
_space_group_name_Hall '-C 2yc'
_space_group_name_H-M_alt 'C 1 2/c 1'
_atom_sites_solution_hydrogens mixed
_audit_creation_method SHELXL-2016/6
_audit_update_record
;
2019-09-11 deposited with the CCDC.	2019-12-26 downloaded from the CCDC.
;
_cell_angle_alpha 90
_cell_angle_beta 95.190(3)
_cell_angle_gamma 90
_cell_formula_units_Z 4
_cell_length_a 17.8420(14)
_cell_length_b 22.8050(17)
_cell_length_c 17.8611(15)
_cell_measurement_reflns_used 4358
_cell_measurement_temperature 278(2)
_cell_measurement_theta_max 25.35
_cell_measurement_theta_min 2.90
_cell_volume 7237.7(10)
_computing_structure_refinement 'SHELXL-2016/6 (Sheldrick, 2016)'
_diffrn_ambient_temperature 278(2)
_diffrn_measured_fraction_theta_full 0.982
_diffrn_measured_fraction_theta_max 0.979
_diffrn_measurement_device_type 'PHOTON100 CMOS detector'
_diffrn_measurement_method 'omega scan'
_diffrn_radiation_type MoK\a
_diffrn_radiation_wavelength 0.71073
_diffrn_reflns_av_R_equivalents 0.0882
_diffrn_reflns_av_unetI/netI 0.0992
_diffrn_reflns_Laue_measured_fraction_full 0.982
_diffrn_reflns_Laue_measured_fraction_max 0.979
_diffrn_reflns_limit_h_max 19
_diffrn_reflns_limit_h_min -21
_diffrn_reflns_limit_k_max 27
_diffrn_reflns_limit_k_min -22
_diffrn_reflns_limit_l_max 21
_diffrn_reflns_limit_l_min -21
_diffrn_reflns_number 18119
_diffrn_reflns_point_group_measured_fraction_full 0.982
_diffrn_reflns_point_group_measured_fraction_max 0.979
_diffrn_reflns_theta_full 25.242
_diffrn_reflns_theta_max 25.368
_diffrn_reflns_theta_min 3.047
_exptl_absorpt_coefficient_mu 2.119
_exptl_absorpt_correction_T_max 0.7452
_exptl_absorpt_correction_T_min 0.5375
_exptl_absorpt_correction_type multi-scan
_exptl_absorpt_process_details 'SADABS (Bruker, 2013)'
_exptl_crystal_colour YELLOW
_exptl_crystal_density_diffrn 1.505
_exptl_crystal_description BLOCK
_exptl_crystal_F_000 3288
_exptl_crystal_size_max 0.210
_exptl_crystal_size_mid 0.190
_exptl_crystal_size_min 0.070
_refine_diff_density_max 1.664
_refine_diff_density_min -1.627
_refine_diff_density_rms 0.157
_refine_ls_extinction_method none
_refine_ls_goodness_of_fit_ref 1.079
_refine_ls_hydrogen_treatment constr
_refine_ls_matrix_type full
_refine_ls_number_parameters 440
_refine_ls_number_reflns 6511
_refine_ls_number_restraints 1
_refine_ls_restrained_S_all 1.080
_refine_ls_R_factor_all 0.1225
_refine_ls_R_factor_gt 0.0643
_refine_ls_shift/su_max 0.001
_refine_ls_shift/su_mean 0.000
_refine_ls_structure_factor_coef Fsqd
_refine_ls_weighting_details 'w=1/[\s^2^(Fo^2^)+(0.0385P)^2^+87.6958P] where P=(Fo^2^+2Fc^2^)/3'
_refine_ls_weighting_scheme calc
_refine_ls_wR_factor_gt 0.1222
_refine_ls_wR_factor_ref 0.1439
_reflns_Friedel_coverage 0.000
_reflns_number_gt 4112
_reflns_number_total 6511
_reflns_threshold_expression 'I > 2\s(I)'
_cod_data_source_file c9nj05971g2.cif
_cod_data_source_block 1_CCDC1
_cod_depositor_comments
;
The following automatic conversions were performed:

data item '_exptl_absorpt_correction_type' value 'MULTI-SCAN' was
changed to 'multi-scan' in accordance with the
/home/data/users/saulius/crontab/automatic-downloads/rss-feeds/RSC/lib/dictionaries/cif_core.dic
dictionary named 'cif_core.dic' version 2.4.2 last updated on
2011-04-26.

Automatic conversion script
Id: cif_fix_values 7556 2019-12-06 15:28:31Z antanas 

 Adding full bibliography for 7059180--7059182.cif.

 Adding full bibliography for 7059180--7059182.cif.
;
_cod_original_cell_volume 7237.6(10)
_cod_original_sg_symbol_H-M 'C 2/c'
_cod_database_code 7059181
_shelx_shelxl_version_number 2016/6
_shelx_space_group_comment
;
The symmetry employed for this shelxl refinement is uniquely defined
by the following loop, which should always be used as a source of
symmetry information in preference to the above space-group names.
They are only intended as comments.
;
_shelx_estimated_absorpt_t_min 0.665
_shelx_estimated_absorpt_t_max 0.866

loop_
_space_group_symop_operation_xyz
'x, y, z'
'-x, y, -z+1/2'
'x+1/2, y+1/2, z'
'-x+1/2, y+1/2, -z+1/2'
'-x, -y, -z'
'x, -y, z-1/2'
'-x+1/2, -y+1/2, -z'
'x+1/2, -y+1/2, z-1/2'

loop_
_atom_site_label
_atom_site_type_symbol
_atom_site_fract_x
_atom_site_fract_y
_atom_site_fract_z
_atom_site_U_iso_or_equiv
_atom_site_adp_type
_atom_site_occupancy
_atom_site_site_symmetry_order
_atom_site_calc_flag
_atom_site_refinement_flags_posn
_atom_site_refinement_flags_adp
Dy1 Dy 0.07638(3) 0.26840(2) 0.68231(2) 0.03381(15) Uani 1 1 d . .
O1 O 0.1965(3) 0.2719(3) 0.7405(3) 0.0390(15) Uani 1 1 d . .
O2 O 0.0975(4) 0.1743(3) 0.7255(4) 0.0441(17) Uani 1 1 d . .
O3 O 0.1458(4) 0.2235(3) 0.5947(3) 0.0466(17) Uani 1 1 d . .
O4 O 0.0676(4) 0.3270(3) 0.5758(3) 0.0374(15) Uani 1 1 d . .
O5 O 0.0852(4) 0.4207(3) 0.6664(4) 0.054(2) Uani 1 1 d . .
H5 H 0.075390 0.405755 0.624951 0.081 Uiso 1 1 d R U
O6 O -0.0490(3) 0.2870(3) 0.6933(3) 0.0353(15) Uani 1 1 d . .
O7 O 0.0045(5) 0.1481(3) 0.5776(5) 0.071(2) Uani 1 1 d . .
H7 H 0.039453 0.136731 0.609727 0.086 Uiso 1 1 d R U
N1 N 0.0953(4) 0.3766(3) 0.7213(4) 0.0377(19) Uani 1 1 d . .
N2 N -0.0165(5) 0.2045(4) 0.5975(5) 0.048(2) Uani 1 1 d . .
C1 C 0.3251(7) 0.3118(6) 0.8190(7) 0.065(3) Uani 1 1 d . .
H1 H 0.282728 0.335795 0.814781 0.078 Uiso 1 1 calc R U
C2 C 0.3931(8) 0.3337(6) 0.8511(8) 0.086(4) Uani 1 1 d . .
H2 H 0.395893 0.371942 0.869231 0.103 Uiso 1 1 calc R U
C3 C 0.4558(8) 0.2994(8) 0.8563(8) 0.088(5) Uani 1 1 d . .
H3 H 0.501579 0.314851 0.876112 0.105 Uiso 1 1 calc R U
C4 C 0.4520(8) 0.2420(8) 0.8324(8) 0.090(5) Uani 1 1 d . .
H4 H 0.494432 0.218121 0.837607 0.108 Uiso 1 1 calc R U
C5 C 0.3841(7) 0.2204(6) 0.8004(7) 0.070(4) Uani 1 1 d . .
H5A H 0.381297 0.181910 0.783108 0.084 Uiso 1 1 calc R U
C6 C 0.3199(6) 0.2552(5) 0.7936(5) 0.050(3) Uani 1 1 d . .
C7 C 0.2438(6) 0.2337(5) 0.7618(5) 0.045(2) Uani 1 1 d . .
C8 C 0.2294(6) 0.1728(5) 0.7602(6) 0.053(3) Uani 1 1 d . .
H8 H 0.270311 0.147837 0.770159 0.064 Uiso 1 1 calc R U
C9 C 0.1587(6) 0.1468(4) 0.7447(5) 0.042(2) Uani 1 1 d . .
C10 C 0.1534(5) 0.0827(3) 0.7543(4) 0.048(3) Uani 1 1 d DG .
C11 C 0.2073(4) 0.0445(4) 0.7305(5) 0.085(4) Uani 1 1 d G .
H11 H 0.248603 0.059280 0.708467 0.102 Uiso 1 1 calc R U
C12 C 0.1993(5) -0.0156(3) 0.7398(6) 0.101(5) Uani 1 1 d G .
H12 H 0.235351 -0.041089 0.723858 0.121 Uiso 1 1 calc R U
C13 C 0.1376(6) -0.0376(3) 0.7728(6) 0.088(5) Uani 1 1 d G .
H13 H 0.132248 -0.077853 0.778942 0.105 Uiso 1 1 calc R U
C14 C 0.0837(5) 0.0005(4) 0.7966(6) 0.106(6) Uani 1 1 d G .
H14 H 0.042396 -0.014247 0.818637 0.127 Uiso 1 1 calc R U
C15 C 0.0917(5) 0.0606(4) 0.7873(5) 0.090(5) Uani 1 1 d DG .
H15 H 0.055646 0.086122 0.803247 0.107 Uiso 1 1 calc R U
C16 C 0.1992(6) 0.1253(5) 0.5321(6) 0.053(3) Uani 1 1 d . .
H16 H 0.183815 0.123073 0.580419 0.064 Uiso 1 1 calc R U
C17 C 0.2356(7) 0.0777(5) 0.5026(7) 0.068(4) Uani 1 1 d . .
H17 H 0.244088 0.043834 0.531140 0.082 Uiso 1 1 calc R U
C18 C 0.2586(7) 0.0804(5) 0.4322(7) 0.062(3) Uani 1 1 d . .
H18 H 0.283117 0.048628 0.412783 0.074 Uiso 1 1 calc R U
C19 C 0.2461(6) 0.1290(5) 0.3909(6) 0.055(3) Uani 1 1 d . .
H19 H 0.261952 0.130494 0.342715 0.066 Uiso 1 1 calc R U
C20 C 0.2100(5) 0.1772(5) 0.4185(5) 0.044(3) Uani 1 1 d . .
H20 H 0.201949 0.210564 0.388947 0.053 Uiso 1 1 calc R U
C21 C 0.1858(5) 0.1757(4) 0.4901(5) 0.037(2) Uani 1 1 d . .
C22 C 0.1482(5) 0.2254(4) 0.5240(5) 0.034(2) Uani 1 1 d . .
C23 C 0.1179(5) 0.2714(4) 0.4798(5) 0.038(2) Uani 1 1 d . .
H23 H 0.121928 0.269182 0.428370 0.045 Uiso 1 1 calc R U
C24 C 0.0823(5) 0.3200(4) 0.5062(5) 0.037(2) Uani 1 1 d . .
C25 C 0.0585(5) 0.3692(4) 0.4547(5) 0.037(2) Uani 1 1 d . .
C26 C 0.0952(7) 0.3810(5) 0.3906(6) 0.052(3) Uani 1 1 d . .
H26 H 0.136326 0.358479 0.379873 0.063 Uiso 1 1 calc R U
C27 C 0.0706(8) 0.4259(6) 0.3435(6) 0.074(4) Uani 1 1 d . .
H27 H 0.095310 0.433186 0.300807 0.089 Uiso 1 1 calc R U
C28 C 0.0110(8) 0.4600(5) 0.3578(7) 0.069(4) Uani 1 1 d . .
H28 H -0.004994 0.490163 0.325227 0.082 Uiso 1 1 calc R U
C29 C -0.0251(7) 0.4492(5) 0.4208(6) 0.064(3) Uani 1 1 d . .
H29 H -0.065655 0.472441 0.431506 0.077 Uiso 1 1 calc R U
C30 C -0.0012(6) 0.4031(5) 0.4693(6) 0.051(3) Uani 1 1 d . .
H30 H -0.026279 0.395740 0.511685 0.062 Uiso 1 1 calc R U
C31 C 0.1158(6) 0.3987(4) 0.7861(5) 0.041(2) Uani 1 1 d . .
H31 H 0.122235 0.439124 0.789681 0.050 Uiso 1 1 calc R U
C32 C 0.1294(5) 0.3638(5) 0.8546(5) 0.040(2) Uani 1 1 d . .
C33 C 0.1751(6) 0.3871(5) 0.9146(6) 0.050(3) Uani 1 1 d . .
H33 H 0.194589 0.424554 0.909610 0.061 Uiso 1 1 calc R U
C34 C 0.1927(6) 0.3575(6) 0.9807(6) 0.059(3) Uani 1 1 d . .
C35 C 0.1603(6) 0.3027(6) 0.9873(6) 0.059(3) Uani 1 1 d . .
H35 H 0.171837 0.281482 1.031284 0.071 Uiso 1 1 calc R U
C36 C 0.1109(5) 0.2777(5) 0.9302(5) 0.044(3) Uani 1 1 d . .
C37 C -0.0951(5) 0.3093(5) 0.6384(5) 0.038(2) Uani 1 1 d . .
C38 C -0.0762(6) 0.2218(5) 0.5594(6) 0.055(3) Uani 1 1 d . .
H38 H -0.098620 0.196769 0.522820 0.065 Uiso 1 1 calc R U
C39 C 0.2436(8) 0.3836(7) 1.0451(7) 0.098(5) Uani 1 1 d . .
H39A H 0.213580 0.404238 1.078433 0.147 Uiso 1 1 calc R U
H39B H 0.278514 0.410198 1.025370 0.147 Uiso 1 1 calc R U
H39C H 0.270736 0.352657 1.072062 0.147 Uiso 1 1 calc R U
O1W O 0.4383(6) 0.5046(4) 0.4418(6) 0.102(3) Uani 1 1 d . .
H1WA H 0.409745 0.511761 0.476345 0.152 Uiso 1 1 d R U
H1WB H 0.477985 0.525211 0.448795 0.152 Uiso 1 1 d R U

loop_
_atom_site_aniso_label
_atom_site_aniso_U_11
_atom_site_aniso_U_22
_atom_site_aniso_U_33
_atom_site_aniso_U_23
_atom_site_aniso_U_13
_atom_site_aniso_U_12
Dy1 0.0364(2) 0.0339(2) 0.0315(2) 0.0025(2) 0.00507(16) 0.0063(3)
O1 0.032(3) 0.038(4) 0.048(4) 0.007(3) 0.004(3) 0.008(3)
O2 0.046(4) 0.037(4) 0.049(4) 0.007(3) 0.005(3) 0.006(4)
O3 0.053(4) 0.050(5) 0.038(3) 0.007(3) 0.006(3) 0.017(4)
O4 0.043(4) 0.035(4) 0.034(3) 0.004(3) 0.004(3) 0.009(3)
O5 0.082(6) 0.036(4) 0.042(4) 0.007(3) 0.003(4) 0.017(4)
O6 0.035(4) 0.046(4) 0.024(3) -0.002(3) -0.001(3) 0.003(3)
O7 0.089(7) 0.042(5) 0.083(6) -0.016(4) 0.008(5) 0.003(5)
N1 0.043(5) 0.035(5) 0.036(4) 0.003(4) 0.005(4) 0.015(4)
N2 0.053(6) 0.039(5) 0.051(5) -0.009(4) 0.011(5) -0.003(5)
C1 0.043(7) 0.061(8) 0.088(9) 0.005(7) -0.009(6) 0.009(7)
C2 0.067(10) 0.073(10) 0.111(12) 0.007(8) -0.024(8) 0.001(8)
C3 0.052(9) 0.108(13) 0.099(11) 0.020(10) -0.016(8) -0.012(10)
C4 0.048(8) 0.114(14) 0.105(12) 0.018(10) -0.011(7) 0.017(10)
C5 0.050(8) 0.078(10) 0.081(9) 0.002(7) -0.002(6) 0.014(7)
C6 0.039(6) 0.070(9) 0.040(5) 0.012(5) 0.004(5) 0.012(6)
C7 0.043(6) 0.055(7) 0.038(5) 0.007(6) 0.011(4) 0.017(6)
C8 0.049(7) 0.053(7) 0.058(7) 0.017(6) 0.001(5) 0.025(6)
C9 0.047(7) 0.045(6) 0.035(5) 0.008(5) 0.008(5) 0.013(6)
C10 0.064(8) 0.037(6) 0.043(6) 0.004(5) -0.001(5) 0.014(6)
C11 0.085(11) 0.060(9) 0.115(12) 0.011(8) 0.033(9) 0.024(8)
C12 0.110(14) 0.053(9) 0.144(15) 0.008(9) 0.032(11) 0.029(9)
C13 0.104(13) 0.044(8) 0.109(12) 0.008(8) -0.019(9) 0.015(9)
C14 0.125(15) 0.068(10) 0.132(14) 0.017(10) 0.058(11) -0.009(10)
C15 0.098(12) 0.049(8) 0.129(13) 0.012(8) 0.051(10) 0.007(8)
C16 0.068(8) 0.045(7) 0.049(6) 0.005(5) 0.022(6) 0.008(6)
C17 0.085(10) 0.051(8) 0.070(8) 0.014(6) 0.020(7) 0.029(7)
C18 0.063(8) 0.050(7) 0.075(9) -0.008(6) 0.019(7) 0.017(6)
C19 0.049(7) 0.059(8) 0.060(7) -0.013(6) 0.018(6) 0.000(6)
C20 0.038(6) 0.049(7) 0.046(6) 0.000(5) 0.013(5) 0.003(5)
C21 0.035(6) 0.043(6) 0.035(5) 0.000(4) 0.005(4) 0.003(5)
C22 0.029(5) 0.040(6) 0.035(5) -0.001(5) 0.008(4) -0.001(5)
C23 0.043(6) 0.032(5) 0.038(5) 0.002(5) 0.003(4) 0.012(5)
C24 0.039(6) 0.049(6) 0.024(5) 0.006(4) 0.001(4) 0.002(5)
C25 0.039(6) 0.032(5) 0.040(5) 0.003(4) 0.002(4) 0.005(5)
C26 0.066(8) 0.046(7) 0.046(6) 0.009(5) 0.013(5) 0.015(6)
C27 0.106(11) 0.069(9) 0.049(7) 0.024(6) 0.018(7) 0.017(8)
C28 0.107(11) 0.044(7) 0.054(7) 0.010(6) 0.000(7) 0.020(7)
C29 0.077(9) 0.062(8) 0.054(7) 0.000(6) 0.008(6) 0.033(7)
C30 0.058(7) 0.051(7) 0.045(6) 0.012(5) 0.003(5) 0.004(6)
C31 0.048(7) 0.032(6) 0.046(6) -0.002(5) 0.011(5) -0.010(5)
C32 0.033(6) 0.051(7) 0.036(5) -0.002(5) 0.005(4) -0.003(5)
C33 0.045(7) 0.058(7) 0.047(6) -0.007(5) 0.000(5) -0.013(6)
C34 0.045(7) 0.089(10) 0.040(6) -0.011(6) -0.010(5) -0.010(7)
C35 0.053(7) 0.089(10) 0.034(6) 0.005(6) -0.008(5) 0.003(7)
C36 0.037(6) 0.056(7) 0.039(5) 0.007(5) 0.005(4) 0.002(5)
C37 0.030(5) 0.051(7) 0.034(5) 0.000(5) 0.004(4) -0.007(5)
C38 0.053(7) 0.069(9) 0.042(6) -0.013(6) 0.006(5) -0.009(6)
C39 0.108(12) 0.123(13) 0.057(8) -0.005(8) -0.030(8) -0.040(10)
O1W 0.109(8) 0.073(7) 0.131(9) 0.031(6) 0.060(7) 0.007(6)

loop_
_atom_type_symbol
_atom_type_description
_atom_type_scat_dispersion_real
_atom_type_scat_dispersion_imag
_atom_type_scat_source
C C 0.0033 0.0016 'International Tables Vol C Tables 4.2.6.8 and 6.1.1.4'
H H 0.0000 0.0000 'International Tables Vol C Tables 4.2.6.8 and 6.1.1.4'
Cl Cl 0.1484 0.1585 'International Tables Vol C Tables 4.2.6.8 and 6.1.1.4'
Dy Dy -0.1892 4.4098 'International Tables Vol C Tables 4.2.6.8 and 6.1.1.4'
N N 0.0061 0.0033 'International Tables Vol C Tables 4.2.6.8 and 6.1.1.4'
O O 0.0106 0.0060 'International Tables Vol C Tables 4.2.6.8 and 6.1.1.4'

loop_
_geom_angle_atom_site_label_1
_geom_angle_atom_site_label_2
_geom_angle_atom_site_label_3
_geom_angle
_geom_angle_site_symmetry_1
_geom_angle_site_symmetry_3
O1 Dy1 O2 76.3(2) . .
O1 Dy1 O6 146.0(2) . .
O2 Dy1 O6 105.9(2) . .
O1 Dy1 O4 110.0(2) . .
O2 Dy1 O4 144.1(2) . .
O6 Dy1 O4 88.2(2) . .
O1 Dy1 O3 77.7(2) . .
O2 Dy1 O3 74.5(2) . .
O6 Dy1 O3 136.1(2) . .
O4 Dy1 O3 72.7(2) . .
O1 Dy1 O6 80.3(2) . 2_556
O2 Dy1 O6 83.9(2) . 2_556
O6 Dy1 O6 66.4(2) . 2_556
O4 Dy1 O6 131.7(2) . 2_556
O3 Dy1 O6 152.2(2) . 2_556
O1 Dy1 N1 75.6(2) . .
O2 Dy1 N1 142.1(2) . .
O6 Dy1 N1 84.5(2) . .
O4 Dy1 N1 70.5(2) . .
O3 Dy1 N1 122.7(2) . .
O6 Dy1 N1 66.8(2) 2_556 .
O1 Dy1 N2 143.7(3) . .
O2 Dy1 N2 75.4(3) . .
O6 Dy1 N2 65.1(2) . .
O4 Dy1 N2 81.5(2) . .
O3 Dy1 N2 73.1(3) . .
O6 Dy1 N2 118.4(2) 2_556 .
N1 Dy1 N2 139.2(3) . .
O1 Dy1 Dy1 113.89(15) . 2_556
O2 Dy1 Dy1 83.80(16) . 2_556
O6 Dy1 Dy1 35.75(14) . 2_556
O4 Dy1 Dy1 121.50(15) . 2_556
O3 Dy1 Dy1 152.33(18) . 2_556
O6 Dy1 Dy1 34.79(14) 2_556 2_556
N1 Dy1 Dy1 84.96(17) . 2_556
N2 Dy1 Dy1 85.08(18) . 2_556
C7 O1 Dy1 133.7(7) . .
C9 O2 Dy1 131.1(6) . .
C22 O3 Dy1 136.5(6) . .
C24 O4 Dy1 134.9(6) . .
N1 O5 H5 109.6 . .
C37 O6 Dy1 123.5(5) . .
C37 O6 Dy1 126.8(5) . 2_556
Dy1 O6 Dy1 109.5(2) . 2_556
N2 O7 H7 107.8 . .
C31 N1 O5 110.9(8) . .
C31 N1 Dy1 129.6(6) . .
O5 N1 Dy1 119.4(5) . .
C38 N2 O7 112.3(9) . .
C38 N2 Dy1 126.8(7) . .
O7 N2 Dy1 119.7(6) . .
C6 C1 C2 120.4(12) . .
C6 C1 H1 119.8 . .
C2 C1 H1 119.8 . .
C3 C2 C1 120.3(14) . .
C3 C2 H2 119.9 . .
C1 C2 H2 119.9 . .
C2 C3 C4 120.6(14) . .
C2 C3 H3 119.7 . .
C4 C3 H3 119.7 . .
C3 C4 C5 118.9(14) . .
C3 C4 H4 120.6 . .
C5 C4 H4 120.6 . .
C4 C5 C6 121.2(14) . .
C4 C5 H5A 119.4 . .
C6 C5 H5A 119.4 . .
C1 C6 C5 118.6(11) . .
C1 C6 C7 117.7(10) . .
C5 C6 C7 123.7(11) . .
O1 C7 C8 124.3(10) . .
O1 C7 C6 116.7(10) . .
C8 C7 C6 119.0(10) . .
C9 C8 C7 125.4(10) . .
C9 C8 H8 117.3 . .
C7 C8 H8 117.3 . .
O2 C9 C8 125.4(10) . .
O2 C9 C10 117.0(9) . .
C8 C9 C10 117.5(9) . .
C11 C10 C15 120.0 . .
C11 C10 C9 122.1(7) . .
C15 C10 C9 117.9(7) . .
C12 C11 C10 120.0 . .
C12 C11 H11 120.0 . .
C10 C11 H11 120.0 . .
C11 C12 C13 120.0 . .
C11 C12 H12 120.0 . .
C13 C12 H12 120.0 . .
C12 C13 C14 120.0 . .
C12 C13 H13 120.0 . .
C14 C13 H13 120.0 . .
C15 C14 C13 120.0 . .
C15 C14 H14 120.0 . .
C13 C14 H14 120.0 . .
C14 C15 C10 120.0 . .
C14 C15 H15 120.0 . .
C10 C15 H15 120.0 . .
C21 C16 C17 120.4(10) . .
C21 C16 H16 119.8 . .
C17 C16 H16 119.8 . .
C18 C17 C16 120.3(11) . .
C18 C17 H17 119.8 . .
C16 C17 H17 119.8 . .
C19 C18 C17 119.9(11) . .
C19 C18 H18 120.0 . .
C17 C18 H18 120.0 . .
C18 C19 C20 121.3(11) . .
C18 C19 H19 119.4 . .
C20 C19 H19 119.4 . .
C19 C20 C21 120.1(10) . .
C19 C20 H20 119.9 . .
C21 C20 H20 119.9 . .
C16 C21 C20 117.9(9) . .
C16 C21 C22 118.7(8) . .
C20 C21 C22 123.4(9) . .
O3 C22 C23 122.9(8) . .
O3 C22 C21 116.1(8) . .
C23 C22 C21 121.0(8) . .
C24 C23 C22 125.3(8) . .
C24 C23 H23 117.3 . .
C22 C23 H23 117.3 . .
O4 C24 C23 124.3(8) . .
O4 C24 C25 115.2(8) . .
C23 C24 C25 120.5(8) . .
C30 C25 C26 118.8(9) . .
C30 C25 C24 119.7(9) . .
C26 C25 C24 121.6(9) . .
C27 C26 C25 119.9(10) . .
C27 C26 H26 120.0 . .
C25 C26 H26 120.0 . .
C28 C27 C26 121.6(11) . .
C28 C27 H27 119.2 . .
C26 C27 H27 119.2 . .
C27 C28 C29 119.1(11) . .
C27 C28 H28 120.4 . .
C29 C28 H28 120.4 . .
C28 C29 C30 120.1(11) . .
C28 C29 H29 120.0 . .
C30 C29 H29 120.0 . .
C25 C30 C29 120.5(10) . .
C25 C30 H30 119.7 . .
C29 C30 H30 119.7 . .
N1 C31 C32 123.5(9) . .
N1 C31 H31 118.2 . .
C32 C31 H31 118.2 . .
C33 C32 C37 120.1(9) . 2_556
C33 C32 C31 118.5(9) . .
C37 C32 C31 121.3(9) 2_556 .
C34 C33 C32 123.2(11) . .
C34 C33 H33 118.4 . .
C32 C33 H33 118.4 . .
C33 C34 C35 116.8(10) . .
C33 C34 C39 122.3(12) . .
C35 C34 C39 120.9(11) . .
C34 C35 C36 122.8(10) . .
C34 C35 H35 118.6 . .
C36 C35 H35 118.6 . .
C35 C36 C37 118.7(10) . 2_556
C35 C36 C38 121.0(10) . 2_556
C37 C36 C38 120.3(9) 2_556 2_556
O6 C37 C32 121.7(8) . 2_556
O6 C37 C36 120.2(9) . 2_556
C32 C37 C36 118.1(9) 2_556 2_556
N2 C38 C36 123.7(10) . 2_556
N2 C38 H38 118.2 . .
C36 C38 H38 118.2 2_556 .
C34 C39 H39A 109.5 . .
C34 C39 H39B 109.5 . .
H39A C39 H39B 109.5 . .
C34 C39 H39C 109.5 . .
H39A C39 H39C 109.5 . .
H39B C39 H39C 109.5 . .
H1WA O1W H1WB 109.5 . .

loop_
_geom_bond_atom_site_label_1
_geom_bond_atom_site_label_2
_geom_bond_distance
_geom_bond_site_symmetry_2
Dy1 O1 2.298(6) .
Dy1 O2 2.300(6) .
Dy1 O6 2.302(6) .
Dy1 O4 2.319(6) .
Dy1 O3 2.320(6) .
Dy1 O6 2.357(5) 2_556
Dy1 N1 2.579(8) .
Dy1 N2 2.590(9) .
Dy1 Dy1 3.8036(9) 2_556
O1 C7 1.248(11) .
O2 C9 1.279(11) .
O3 C22 1.269(10) .
O4 C24 1.303(10) .
O5 N1 1.405(9) .
O5 H5 0.8199 .
O6 C37 1.323(11) .
O7 N2 1.396(10) .
O7 H7 0.8498 .
N1 C31 1.285(11) .
N2 C38 1.273(13) .
C1 C6 1.370(15) .
C1 C2 1.387(17) .
C1 H1 0.9300 .
C2 C3 1.361(19) .
C2 H2 0.9300 .
C3 C4 1.38(2) .
C3 H3 0.9300 .
C4 C5 1.383(18) .
C4 H4 0.9300 .
C5 C6 1.390(15) .
C5 H5A 0.9300 .
C6 C7 1.505(15) .
C7 C8 1.413(14) .
C8 C9 1.397(15) .
C8 H8 0.9300 .
C9 C10 1.478(11) .
C10 C11 1.3900 .
C10 C15 1.3900 .
C11 C12 1.3900 .
C11 H11 0.9300 .
C12 C13 1.3900 .
C12 H12 0.9300 .
C13 C14 1.3900 .
C13 H13 0.9300 .
C14 C15 1.3900 .
C14 H14 0.9300 .
C15 H15 0.9300 .
C16 C21 1.382(13) .
C16 C17 1.392(15) .
C16 H16 0.9300 .
C17 C18 1.359(15) .
C17 H17 0.9300 .
C18 C19 1.339(15) .
C18 H18 0.9300 .
C19 C20 1.387(14) .
C19 H19 0.9300 .
C20 C21 1.387(12) .
C20 H20 0.9300 .
C21 C22 1.475(13) .
C22 C23 1.391(13) .
C23 C24 1.382(12) .
C23 H23 0.9300 .
C24 C25 1.490(12) .
C25 C30 1.360(13) .
C25 C26 1.395(13) .
C26 C27 1.371(14) .
C26 H26 0.9300 .
C27 C28 1.360(16) .
C27 H27 0.9300 .
C28 C29 1.369(16) .
C28 H28 0.9300 .
C29 C30 1.403(14) .
C29 H29 0.9300 .
C30 H30 0.9300 .
C31 C32 1.461(13) .
C31 H31 0.9300 .
C32 C33 1.392(13) .
C32 C37 1.395(13) 2_556
C33 C34 1.371(15) .
C33 H33 0.9300 .
C34 C35 1.387(16) .
C34 C39 1.520(15) .
C35 C36 1.406(14) .
C35 H35 0.9300 .
C36 C37 1.428(13) 2_556
C36 C38 1.437(15) 2_556
C38 H38 0.9300 .
C39 H39A 0.9600 .
C39 H39B 0.9600 .
C39 H39C 0.9600 .
O1W H1WA 0.8499 .
O1W H1WB 0.8500 .

loop_
_geom_torsion_atom_site_label_1
_geom_torsion_atom_site_label_2
_geom_torsion_atom_site_label_3
_geom_torsion_atom_site_label_4
_geom_torsion
_geom_torsion_site_symmetry_1
_geom_torsion_site_symmetry_4
C6 C1 C2 C3 1(2) . .
C1 C2 C3 C4 -2(2) . .
C2 C3 C4 C5 2(2) . .
C3 C4 C5 C6 -1(2) . .
C2 C1 C6 C5 -0.2(18) . .
C2 C1 C6 C7 177.9(11) . .
C4 C5 C6 C1 0.3(18) . .
C4 C5 C6 C7 -177.8(11) . .
Dy1 O1 C7 C8 -6.4(13) . .
Dy1 O1 C7 C6 175.8(6) . .
C1 C6 C7 O1 20.4(13) . .
C5 C6 C7 O1 -161.6(10) . .
C1 C6 C7 C8 -157.6(10) . .
C5 C6 C7 C8 20.5(14) . .
O1 C7 C8 C9 -9.4(16) . .
C6 C7 C8 C9 168.4(9) . .
Dy1 O2 C9 C8 15.6(14) . .
Dy1 O2 C9 C10 -167.0(5) . .
C7 C8 C9 O2 4.4(16) . .
C7 C8 C9 C10 -173.0(9) . .
O2 C9 C10 C11 140.2(7) . .
C8 C9 C10 C11 -42.2(11) . .
O2 C9 C10 C15 -38.9(10) . .
C8 C9 C10 C15 138.7(8) . .
C15 C10 C11 C12 0.0 . .
C9 C10 C11 C12 -179.1(8) . .
C10 C11 C12 C13 0.0 . .
C11 C12 C13 C14 0.0 . .
C12 C13 C14 C15 0.0 . .
C13 C14 C15 C10 0.0 . .
C11 C10 C15 C14 0.0 . .
C9 C10 C15 C14 179.1(8) . .
C21 C16 C17 C18 0.3(19) . .
C16 C17 C18 C19 0(2) . .
C17 C18 C19 C20 0.2(19) . .
C18 C19 C20 C21 -0.2(17) . .
C17 C16 C21 C20 -0.3(16) . .
C17 C16 C21 C22 -179.1(10) . .
C19 C20 C21 C16 0.2(15) . .
C19 C20 C21 C22 178.9(9) . .
Dy1 O3 C22 C23 18.4(15) . .
Dy1 O3 C22 C21 -161.9(7) . .
C16 C21 C22 O3 15.3(13) . .
C20 C21 C22 O3 -163.5(9) . .
C16 C21 C22 C23 -165.0(10) . .
C20 C21 C22 C23 16.2(15) . .
O3 C22 C23 C24 0.3(16) . .
C21 C22 C23 C24 -179.4(9) . .
Dy1 O4 C24 C23 -7.7(15) . .
Dy1 O4 C24 C25 172.9(6) . .
C22 C23 C24 O4 -5.2(16) . .
C22 C23 C24 C25 174.1(9) . .
O4 C24 C25 C30 -28.4(13) . .
C23 C24 C25 C30 152.2(10) . .
O4 C24 C25 C26 152.7(9) . .
C23 C24 C25 C26 -26.7(15) . .
C30 C25 C26 C27 -0.4(17) . .
C24 C25 C26 C27 178.5(11) . .
C25 C26 C27 C28 0(2) . .
C26 C27 C28 C29 0(2) . .
C27 C28 C29 C30 -1(2) . .
C26 C25 C30 C29 -0.1(16) . .
C24 C25 C30 C29 -179.1(10) . .
C28 C29 C30 C25 0.7(19) . .
O5 N1 C31 C32 179.0(8) . .
Dy1 N1 C31 C32 -3.2(14) . .
N1 C31 C32 C33 157.9(10) . .
N1 C31 C32 C37 -25.0(15) . 2_556
C37 C32 C33 C34 4.2(16) 2_556 .
C31 C32 C33 C34 -178.7(10) . .
C32 C33 C34 C35 -2.4(18) . .
C32 C33 C34 C39 179.1(12) . .
C33 C34 C35 C36 -0.8(18) . .
C39 C34 C35 C36 177.8(11) . .
C34 C35 C36 C37 2.0(17) . 2_556
C34 C35 C36 C38 -177.4(11) . 2_556
Dy1 O6 C37 C32 -116.8(8) . 2_556
Dy1 O6 C37 C32 57.2(12) 2_556 2_556
Dy1 O6 C37 C36 63.1(11) . 2_556
Dy1 O6 C37 C36 -122.8(8) 2_556 2_556
O7 N2 C38 C36 178.7(9) . 2_556
Dy1 N2 C38 C36 -14.1(15) . 2_556
